data_4079717
loop_
_publ_author_name
'Cai, Xu-Min'
'Zhang, Xiang-Yi'
'Savchenko, Julia'
'Cao, Zhi'
'Ren, Tong'
'Zuo, Jing-Lin'

_publ_section_title
;
 New Linear \p-Conjugated Diruthenium Compounds Containing Axial
 Tetrathiafulvalene-acetylide Ligands
;
_journal_issue 24
_journal_name_full Organometallics
_journal_page_first 8591
_journal_paper_doi 10.1021/om300985z
_journal_volume 31
_journal_year 2012
_chemical_formula_sum 'C68 H70.5 N8 O1.25 Ru2 S12'
_chemical_formula_weight 1606.68
_chemical_name_systematic
; 
 ? 
;
_space_group_IT_number 2
_symmetry_space_group_name_Hall '-P 1'
_symmetry_space_group_name_H-M 'P -1'
_atom_sites_solution_hydrogens geom
_atom_sites_solution_primary direct
_atom_sites_solution_secondary difmap
_audit_creation_method SHELXL-97
_cell_angle_alpha 92.293(5)
_cell_angle_beta 92.391(6)
_cell_angle_gamma 90.340(5)
_cell_formula_units_Z 2
_cell_length_a 10.740(3)
_cell_length_b 17.988(5)
_cell_length_c 18.789(6)
_cell_measurement_temperature 291(2)
_cell_volume 3623.7(18)
_computing_structure_refinement 'SHELXL-97 (Sheldrick, 1997)'
_computing_structure_solution 'SHELXS-97 (Sheldrick, 1990)'
_diffrn_ambient_temperature 291(2)
_diffrn_measured_fraction_theta_full 0.966
_diffrn_measured_fraction_theta_max 0.966
_diffrn_radiation_monochromator graphite
_diffrn_radiation_source 'fine-focus sealed tube'
_diffrn_radiation_type MoK\a
_diffrn_radiation_wavelength 0.71073
_diffrn_reflns_av_R_equivalents 0.0488
_diffrn_reflns_av_sigmaI/netI 0.0867
_diffrn_reflns_limit_h_max 13
_diffrn_reflns_limit_h_min -12
_diffrn_reflns_limit_k_max 22
_diffrn_reflns_limit_k_min -22
_diffrn_reflns_limit_l_max 21
_diffrn_reflns_limit_l_min -23
_diffrn_reflns_number 27200
_diffrn_reflns_theta_full 26.00
_diffrn_reflns_theta_max 26.00
_diffrn_reflns_theta_min 1.13
_exptl_absorpt_coefficient_mu 0.811
_exptl_crystal_density_diffrn 1.472
_exptl_crystal_density_method 'not measured'
_exptl_crystal_F_000 1649
_refine_diff_density_max 0.627
_refine_diff_density_min -1.169
_refine_diff_density_rms 0.102
_refine_ls_extinction_method none
_refine_ls_goodness_of_fit_ref 1.056
_refine_ls_hydrogen_treatment mixed
_refine_ls_matrix_type full
_refine_ls_number_parameters 805
_refine_ls_number_reflns 13779
_refine_ls_number_restraints 4
_refine_ls_restrained_S_all 1.056
_refine_ls_R_factor_all 0.0850
_refine_ls_R_factor_gt 0.0598
_refine_ls_shift/su_max 0.000
_refine_ls_shift/su_mean 0.000
_refine_ls_structure_factor_coef Fsqd
_refine_ls_weighting_details 'calc w=1/[\s^2^(Fo^2^)+(0.0600P)^2^+1.9900P] where P=(Fo^2^+2Fc^2^)/3'
_refine_ls_weighting_scheme calc
_refine_ls_wR_factor_gt 0.1241
_refine_ls_wR_factor_ref 0.1294
_reflns_number_gt 9706
_reflns_number_total 13779
_reflns_threshold_expression >2sigma(I)
_cod_data_source_file om300985z_si_002.cif
_cod_data_source_block mo_20120326b_0m
_cod_original_cell_volume 3623.9(19)
_cod_original_formula_sum 'C68 H70.50 N8 O1.25 Ru2 S12'
_cod_database_code 4079717

loop_
_symmetry_equiv_pos_as_xyz
'x, y, z'
'-x, -y, -z'

loop_
_atom_site_label
_atom_site_type_symbol
_atom_site_fract_x
_atom_site_fract_y
_atom_site_fract_z
_atom_site_U_iso_or_equiv
_atom_site_adp_type
_atom_site_occupancy
_atom_site_symmetry_multiplicity
_atom_site_calc_flag
_atom_site_refinement_flags
C1 C 0.6297(6) 0.3436(3) 0.6392(3) 0.0454(14) Uani 1 1 d .
H1A H 0.5927 0.3039 0.6638 0.068 Uiso 1 1 calc R
H1B H 0.7115 0.3293 0.6253 0.068 Uiso 1 1 calc R
H1C H 0.5789 0.3538 0.5975 0.068 Uiso 1 1 calc R
C2 C 0.5434(4) 0.4388(3) 0.7192(3) 0.0418(13) Uani 1 1 d D
C3 C 0.4361(4) 0.5202(3) 0.7924(3) 0.0321(11) Uani 1 1 d .
H3A H 0.3691 0.4938 0.7669 0.048 Uiso 1 1 calc R
H3B H 0.4293 0.5724 0.7842 0.048 Uiso 1 1 calc R
H3C H 0.4317 0.5123 0.8425 0.048 Uiso 1 1 calc R
C4 C 0.4182(4) 0.4050(3) 0.6991(3) 0.0332(11) Uani 1 1 d D
C5 C 0.3687(5) 0.4158(3) 0.6337(3) 0.0402(13) Uani 1 1 d .
H5 H 0.4108 0.4461 0.6036 0.048 Uiso 1 1 calc R
C6 C 0.2523(5) 0.3819(3) 0.6087(3) 0.0355(12) Uani 1 1 d .
H6 H 0.2144 0.3921 0.5648 0.043 Uiso 1 1 calc R
C7 C 0.2013(6) 0.3338(3) 0.6538(4) 0.0488(15) Uani 1 1 d .
H7 H 0.1281 0.3087 0.6391 0.059 Uiso 1 1 calc R
C8 C 0.2519(5) 0.3212(3) 0.7177(3) 0.0370(12) Uani 1 1 d .
H8 H 0.2115 0.2890 0.7467 0.044 Uiso 1 1 calc R
C9 C 0.3597(5) 0.3535(3) 0.7420(3) 0.0345(11) Uani 1 1 d .
H9 H 0.3949 0.3422 0.7863 0.041 Uiso 1 1 calc R
C10 C 0.6597(5) 0.5245(3) 0.5634(2) 0.0293(11) Uani 1 1 d .
H10A H 0.5908 0.5531 0.5456 0.044 Uiso 1 1 calc R
H10B H 0.6372 0.4727 0.5613 0.044 Uiso 1 1 calc R
H10C H 0.7304 0.5320 0.5349 0.044 Uiso 1 1 calc R
C11 C 0.6323(5) 0.6091(3) 0.6652(3) 0.0356(12) Uani 1 1 d .
C12 C 0.5949(5) 0.7033(3) 0.7529(3) 0.0378(13) Uani 1 1 d .
H12A H 0.6547 0.7405 0.7417 0.057 Uiso 1 1 calc R
H12B H 0.5844 0.7047 0.8034 0.057 Uiso 1 1 calc R
H12C H 0.5166 0.7130 0.7287 0.057 Uiso 1 1 calc R
C13 C 0.5483(3) 0.65107(19) 0.61438(19) 0.0422(13) Uani 1 1 d G
C14 C 0.5936(2) 0.7030(2) 0.5689(2) 0.0374(13) Uani 1 1 d G
H14 H 0.6791 0.7100 0.5660 0.045 Uiso 1 1 calc R
C15 C 0.5112(3) 0.74448(18) 0.52788(18) 0.0390(13) Uani 1 1 d G
H15 H 0.5415 0.7792 0.4975 0.047 Uiso 1 1 calc R
C16 C 0.3835(3) 0.7340(2) 0.53227(19) 0.0488(15) Uani 1 1 d G
H16 H 0.3283 0.7617 0.5048 0.059 Uiso 1 1 calc R
C17 C 0.3382(2) 0.6821(2) 0.57772(19) 0.0388(12) Uani 1 1 d G
H17 H 0.2527 0.6750 0.5807 0.047 Uiso 1 1 calc R
C18 C 0.4206(3) 0.64059(17) 0.61877(17) 0.0360(12) Uani 1 1 d G
H18 H 0.3903 0.6058 0.6492 0.043 Uiso 1 1 calc R
C19 C 1.0725(4) 0.5054(3) 0.7078(3) 0.0370(12) Uani 1 1 d .
H19A H 1.1413 0.5270 0.7357 0.056 Uiso 1 1 calc R
H19B H 1.0810 0.5160 0.6586 0.056 Uiso 1 1 calc R
H19C H 1.0717 0.4525 0.7128 0.056 Uiso 1 1 calc R
C20 C 0.9624(5) 0.5930(3) 0.7774(3) 0.0328(12) Uani 1 1 d .
C21 C 0.8696(5) 0.6921(3) 0.8476(3) 0.0393(13) Uani 1 1 d .
H21A H 0.9321 0.6900 0.8855 0.059 Uiso 1 1 calc R
H21B H 0.7905 0.7035 0.8672 0.059 Uiso 1 1 calc R
H21C H 0.8915 0.7301 0.8158 0.059 Uiso 1 1 calc R
C22 C 1.0845(5) 0.6287(3) 0.8017(3) 0.0327(11) Uani 1 1 d .
C23 C 1.1417(6) 0.6812(3) 0.7628(3) 0.0460(14) Uani 1 1 d .
H23 H 1.1037 0.6948 0.7199 0.055 Uiso 1 1 calc R
C24 C 1.2525(6) 0.7140(3) 0.7849(3) 0.0414(13) Uani 1 1 d .
H24 H 1.2922 0.7471 0.7564 0.050 Uiso 1 1 calc R
C25 C 1.3062(5) 0.6961(3) 0.8533(3) 0.0386(12) Uani 1 1 d .
H25 H 1.3803 0.7186 0.8705 0.046 Uiso 1 1 calc R
C26 C 1.2473(5) 0.6460(3) 0.8926(3) 0.0369(12) Uani 1 1 d .
H26 H 1.2812 0.6347 0.9372 0.044 Uiso 1 1 calc R
C27 C 1.1380(5) 0.6116(3) 0.8676(3) 0.0366(12) Uani 1 1 d .
H27 H 1.1000 0.5768 0.8950 0.044 Uiso 1 1 calc R
C28 C 0.9062(4) 0.3277(2) 0.7440(3) 0.0281(10) Uani 1 1 d .
H28A H 0.9932 0.3229 0.7567 0.042 Uiso 1 1 calc R
H28B H 0.8937 0.3212 0.6932 0.042 Uiso 1 1 calc R
H28C H 0.8596 0.2905 0.7669 0.042 Uiso 1 1 calc R
C29 C 0.8758(5) 0.4217(3) 0.8363(3) 0.0401(12) Uani 1 1 d U
C30 C 0.8412(5) 0.5062(3) 0.9330(3) 0.0403(13) Uani 1 1 d .
H30A H 0.8765 0.4657 0.9585 0.060 Uiso 1 1 calc R
H30B H 0.7640 0.5206 0.9533 0.060 Uiso 1 1 calc R
H30C H 0.8980 0.5477 0.9362 0.060 Uiso 1 1 calc R
C31 C 0.9540(3) 0.37805(19) 0.8866(2) 0.0380(13) Uani 1 1 d G
C32 C 1.0811(3) 0.39120(19) 0.8824(2) 0.0492(15) Uani 1 1 d G
H32 H 1.1092 0.4296 0.8553 0.059 Uiso 1 1 calc R
C33 C 1.1662(2) 0.3470(2) 0.9186(2) 0.0436(14) Uani 1 1 d G
H33 H 1.2513 0.3558 0.9158 0.052 Uiso 1 1 calc R
C34 C 1.1243(3) 0.2896(2) 0.9590(2) 0.0442(14) Uani 1 1 d G
H34 H 1.1812 0.2600 0.9833 0.053 Uiso 1 1 calc R
C35 C 0.9972(3) 0.2764(2) 0.9632(2) 0.0523(16) Uani 1 1 d G
H35 H 0.9691 0.2380 0.9903 0.063 Uiso 1 1 calc R
C36 C 0.9121(2) 0.3207(2) 0.9270(2) 0.0397(13) Uani 1 1 d G
H36 H 0.8270 0.3119 0.9298 0.048 Uiso 1 1 calc R
C37 C 0.8754(4) 0.4418(3) 0.6181(3) 0.0279(10) Uani 1 1 d .
C38 C 0.9197(5) 0.4074(3) 0.5666(3) 0.0373(12) Uani 1 1 d D
C39 C 0.9656(5) 0.3595(2) 0.5128(2) 0.0297(11) Uani 1 1 d D
C40 C 1.0210(4) 0.3884(3) 0.4526(3) 0.0261(10) Uani 1 1 d .
H40 H 1.0282 0.4397 0.4489 0.031 Uiso 1 1 calc R
C41 C 1.0638(5) 0.3426(3) 0.4001(3) 0.0389(13) Uani 1 1 d .
H41 H 1.0968 0.3636 0.3605 0.047 Uiso 1 1 calc R
C42 C 1.0602(5) 0.2681(3) 0.4033(3) 0.0347(12) Uani 1 1 d .
C43 C 1.0059(4) 0.2375(3) 0.4639(3) 0.0298(11) Uani 1 1 d .
C44 C 0.9611(5) 0.2811(3) 0.5175(3) 0.0348(12) Uani 1 1 d .
H44 H 0.9279 0.2598 0.5568 0.042 Uiso 1 1 calc R
C45 C 1.0545(5) 0.1268(3) 0.3784(3) 0.0354(12) Uani 1 1 d .
C46 C 1.0407(5) 0.0575(3) 0.3474(3) 0.0360(12) Uani 1 1 d .
C47 C 0.9662(6) -0.0713(3) 0.3198(4) 0.0514(16) Uani 1 1 d .
C48 C 1.0185(6) -0.0495(4) 0.2614(3) 0.0484(15) Uani 1 1 d .
C49 C 0.7557(6) -0.1367(4) 0.3617(4) 0.0486(15) Uani 1 1 d .
H49A H 0.7639 -0.1071 0.4052 0.073 Uiso 1 1 calc R
H49B H 0.7088 -0.1810 0.3695 0.073 Uiso 1 1 calc R
H49C H 0.7132 -0.1088 0.3257 0.073 Uiso 1 1 calc R
C50 C 0.9207(8) -0.0645(4) 0.1527(4) 0.066(2) Uani 1 1 d .
H50A H 0.8494 -0.0734 0.1804 0.099 Uiso 1 1 calc R
H50B H 0.9028 -0.0809 0.1040 0.099 Uiso 1 1 calc R
H50C H 0.9401 -0.0123 0.1547 0.099 Uiso 1 1 calc R
C51 C 0.6317(5) 0.5914(3) 0.8810(3) 0.0367(12) Uani 1 1 d .
C52 C 0.5814(5) 0.6184(3) 0.9342(2) 0.0397(13) Uani 1 1 d D
C53 C 0.5333(3) 0.64996(17) 0.99691(14) 0.0350(12) Uani 1 1 d GD
C54 C 0.5521(3) 0.72561(16) 1.01180(15) 0.0299(11) Uani 1 1 d G
H54 H 0.5960 0.7539 0.9808 0.036 Uiso 1 1 calc R
C55 C 0.5053(3) 0.75892(13) 1.07303(18) 0.0435(14) Uani 1 1 d G
C56 C 0.4397(3) 0.71660(17) 1.11935(15) 0.0400(13) Uani 1 1 d G
C57 C 0.4209(3) 0.64095(16) 1.10446(14) 0.0315(11) Uani 1 1 d G
H57 H 0.3770 0.6126 1.1355 0.038 Uiso 1 1 calc R
C58 C 0.4677(3) 0.60763(12) 1.04324(16) 0.0327(11) Uani 1 1 d G
H58 H 0.4551 0.5570 1.0333 0.039 Uiso 1 1 calc R
C59 C 0.4531(5) 0.8466(3) 1.1784(3) 0.0412(13) Uani 1 1 d .
C60 C 0.4558(6) 0.9062(3) 1.2265(3) 0.0448(14) Uani 1 1 d .
C61 C 0.4313(6) 0.9854(4) 1.3377(4) 0.0568(17) Uani 1 1 d .
C62 C 0.4974(6) 1.0278(3) 1.2976(3) 0.0468(15) Uani 1 1 d .
C63 C 0.3290(6) 0.9385(4) 1.4644(3) 0.0535(17) Uani 1 1 d .
H63A H 0.2750 0.9081 1.4332 0.080 Uiso 1 1 calc R
H63B H 0.2865 0.9523 1.5068 0.080 Uiso 1 1 calc R
H63C H 0.4027 0.9112 1.4768 0.080 Uiso 1 1 calc R
C64 C 0.7271(6) 1.1004(3) 1.3223(4) 0.0485(16) Uani 1 1 d .
H64D H 0.7437 1.0484 1.3146 0.073 Uiso 1 1 calc R
H64E H 0.7627 1.1172 1.3679 0.073 Uiso 1 1 calc R
H64F H 0.7632 1.1279 1.2855 0.073 Uiso 1 1 calc R
C65 C 0.6720(7) 0.0887(4) 0.0682(4) 0.0623(19) Uani 1 1 d .
H65A H 0.6453 0.1361 0.0503 0.075 Uiso 1 1 calc R
H65B H 0.6008 0.0559 0.0724 0.075 Uiso 1 1 calc R
C66 C 0.7499(6) 0.0965(4) 0.1344(4) 0.0556(17) Uani 1 1 d .
H66A H 0.7097 0.1284 0.1692 0.067 Uiso 1 1 calc R
H66B H 0.7638 0.0483 0.1545 0.067 Uiso 1 1 calc R
C67 C 0.8677(7) 0.1294(4) 0.1151(4) 0.0585(17) Uani 1 1 d .
H67A H 0.9384 0.1051 0.1377 0.070 Uiso 1 1 calc R
H67B H 0.8714 0.1823 0.1273 0.070 Uiso 1 1 calc R
C68 C 0.8615(8) 0.1139(4) 0.0331(4) 0.068(2) Uani 1 1 d .
H68A H 0.9439 0.1037 0.0160 0.082 Uiso 1 1 d R
H68B H 0.8274 0.1569 0.0097 0.082 Uiso 1 1 d R
N1 N 0.6390(4) 0.4116(2) 0.6871(2) 0.0302(9) Uani 1 1 d .
N2 N 0.5520(4) 0.4937(2) 0.7680(2) 0.0326(10) Uani 1 1 d .
N3 N 0.6920(4) 0.5490(2) 0.6397(2) 0.0294(9) Uani 1 1 d .
N4 N 0.6381(4) 0.6316(3) 0.7304(2) 0.0359(10) Uani 1 1 d .
N5 N 0.9563(4) 0.5366(3) 0.7325(2) 0.0343(10) Uani 1 1 d .
N6 N 0.8618(4) 0.6215(3) 0.8090(3) 0.0390(11) Uani 1 1 d .
N7 N 0.8643(4) 0.4010(2) 0.7667(2) 0.0335(10) Uani 1 1 d .
N8 N 0.8181(4) 0.4827(3) 0.8578(2) 0.0350(10) Uani 1 1 d U
O1 O 0.7798(5) 0.0513(3) 0.0234(2) 0.0579(12) Uani 1 1 d .
O1W O 0.3052(17) 0.1153(9) 0.1126(13) 0.069(6) Uani 0.25 1 d P
H1WD H 0.3304 0.1330 0.1534 0.083 Uiso 0.25 1 d PR
H1WC H 0.3428 0.1371 0.0804 0.104 Uiso 0.25 1 d PR
Ru1 Ru 0.79145(3) 0.474467(19) 0.702802(18) 0.01751(9) Uani 1 1 d .
Ru2 Ru 0.71310(3) 0.557216(19) 0.795578(18) 0.01946(9) Uani 1 1 d .
S1 S 1.00947(14) 0.14177(8) 0.46815(8) 0.0406(3) Uani 1 1 d .
S2 S 1.11278(13) 0.20402(8) 0.34151(7) 0.0379(3) Uani 1 1 d .
S3 S 0.98995(15) -0.01571(8) 0.39363(8) 0.0420(3) Uani 1 1 d .
S4 S 1.09009(16) 0.03676(9) 0.26333(8) 0.0471(4) Uani 1 1 d .
S5 S 0.90917(16) -0.16194(9) 0.33238(9) 0.0503(4) Uani 1 1 d .
S6 S 1.04779(17) -0.11362(10) 0.18692(9) 0.0538(4) Uani 1 1 d .
S7 S 0.37698(14) 0.76366(8) 1.19190(8) 0.0402(3) Uani 1 1 d .
S8 S 0.52819(15) 0.85130(8) 1.09804(8) 0.0434(3) Uani 1 1 d .
S9 S 0.37406(15) 0.90162(8) 1.30425(9) 0.0464(4) Uani 1 1 d .
S10 S 0.53584(16) 0.98753(8) 1.21515(8) 0.0467(4) Uani 1 1 d .
S11 S 0.37212(16) 1.02211(9) 1.41938(9) 0.0518(4) Uani 1 1 d .
S12 S 0.55577(15) 1.11520(8) 1.32033(9) 0.0473(4) Uani 1 1 d .

loop_
_atom_site_aniso_label
_atom_site_aniso_U_11
_atom_site_aniso_U_22
_atom_site_aniso_U_33
_atom_site_aniso_U_23
_atom_site_aniso_U_13
_atom_site_aniso_U_12
C1 0.047(3) 0.041(3) 0.046(3) -0.008(3) -0.017(3) -0.014(3)
C2 0.038(3) 0.046(3) 0.041(3) 0.004(3) -0.010(3) -0.003(2)
C3 0.019(2) 0.035(3) 0.042(3) 0.001(2) 0.014(2) -0.0080(19)
C4 0.033(3) 0.033(3) 0.032(3) 0.001(2) -0.006(2) -0.006(2)
C5 0.029(3) 0.045(3) 0.048(3) 0.010(3) 0.010(2) 0.009(2)
C6 0.033(3) 0.033(3) 0.040(3) -0.008(2) -0.005(2) 0.005(2)
C7 0.051(4) 0.032(3) 0.064(4) 0.004(3) 0.002(3) 0.009(3)
C8 0.037(3) 0.039(3) 0.034(3) -0.011(2) 0.007(2) -0.012(2)
C9 0.043(3) 0.029(3) 0.030(3) -0.002(2) -0.004(2) -0.002(2)
C10 0.032(3) 0.036(3) 0.020(2) 0.010(2) -0.0064(19) 0.004(2)
C11 0.033(3) 0.036(3) 0.038(3) 0.001(2) 0.010(2) 0.002(2)
C12 0.041(3) 0.025(3) 0.047(3) 0.006(2) -0.015(3) -0.003(2)
C13 0.042(3) 0.043(3) 0.042(3) 0.013(3) -0.001(3) 0.005(2)
C14 0.033(3) 0.033(3) 0.045(3) 0.003(2) -0.018(2) -0.007(2)
C15 0.055(4) 0.034(3) 0.028(3) 0.002(2) -0.003(2) 0.008(2)
C16 0.044(3) 0.051(4) 0.051(4) 0.003(3) 0.000(3) 0.021(3)
C17 0.035(3) 0.044(3) 0.036(3) -0.009(2) -0.008(2) 0.001(2)
C18 0.040(3) 0.031(3) 0.034(3) -0.010(2) -0.013(2) 0.003(2)
C19 0.015(2) 0.049(3) 0.047(3) 0.015(3) -0.006(2) 0.006(2)
C20 0.023(2) 0.043(3) 0.032(3) 0.010(2) -0.018(2) -0.009(2)
C21 0.028(3) 0.046(3) 0.045(3) 0.014(3) 0.004(2) -0.016(2)
C22 0.028(3) 0.029(3) 0.040(3) 0.007(2) -0.012(2) -0.004(2)
C23 0.043(3) 0.055(4) 0.040(3) 0.013(3) -0.014(3) -0.015(3)
C24 0.054(3) 0.032(3) 0.038(3) -0.001(2) 0.002(3) -0.021(2)
C25 0.032(3) 0.036(3) 0.047(3) 0.001(2) -0.001(2) 0.011(2)
C26 0.031(3) 0.043(3) 0.036(3) -0.005(2) 0.008(2) 0.001(2)
C27 0.049(3) 0.028(3) 0.031(3) -0.005(2) -0.018(2) -0.008(2)
C28 0.024(2) 0.020(2) 0.038(3) -0.007(2) -0.012(2) -0.0071(18)
C29 0.029(3) 0.054(3) 0.037(3) 0.006(2) -0.006(2) 0.007(2)
C30 0.044(3) 0.033(3) 0.042(3) -0.001(2) -0.013(3) 0.001(2)
C31 0.020(2) 0.037(3) 0.056(4) 0.007(3) -0.014(2) 0.004(2)
C32 0.041(3) 0.053(4) 0.055(4) 0.019(3) -0.005(3) 0.005(3)
C33 0.036(3) 0.055(4) 0.039(3) -0.006(3) -0.007(2) -0.004(3)
C34 0.033(3) 0.051(3) 0.047(3) 0.009(3) -0.022(3) -0.011(3)
C35 0.039(3) 0.070(4) 0.051(4) 0.028(3) 0.011(3) 0.005(3)
C36 0.043(3) 0.052(3) 0.023(3) 0.002(2) -0.015(2) -0.018(3)
C37 0.017(2) 0.037(3) 0.029(3) -0.006(2) -0.0048(19) 0.0037(19)
C38 0.031(3) 0.043(3) 0.040(3) 0.005(2) 0.011(2) -0.004(2)
C39 0.036(3) 0.028(3) 0.024(2) -0.0066(19) -0.001(2) -0.011(2)
C40 0.023(2) 0.027(2) 0.027(2) -0.0048(19) -0.0050(19) -0.0032(18)
C41 0.028(3) 0.035(3) 0.055(4) 0.012(2) 0.005(2) 0.014(2)
C42 0.033(3) 0.030(3) 0.042(3) 0.003(2) 0.012(2) 0.003(2)
C43 0.015(2) 0.037(3) 0.036(3) -0.005(2) -0.0046(19) -0.0019(19)
C44 0.026(3) 0.046(3) 0.032(3) -0.008(2) -0.009(2) 0.013(2)
C45 0.025(3) 0.038(3) 0.042(3) -0.005(2) -0.001(2) -0.007(2)
C46 0.056(3) 0.021(2) 0.030(3) -0.004(2) -0.011(2) 0.014(2)
C47 0.064(4) 0.039(3) 0.052(4) -0.013(3) 0.028(3) -0.017(3)
C48 0.050(4) 0.064(4) 0.032(3) -0.009(3) 0.020(3) -0.015(3)
C49 0.040(3) 0.055(4) 0.051(4) 0.011(3) 0.002(3) 0.012(3)
C50 0.093(6) 0.033(3) 0.068(5) -0.025(3) -0.009(4) 0.007(3)
C51 0.051(3) 0.032(3) 0.029(3) 0.007(2) 0.021(2) -0.004(2)
C52 0.030(3) 0.042(3) 0.048(3) 0.000(3) 0.010(2) -0.001(2)
C53 0.028(3) 0.040(3) 0.037(3) -0.002(2) 0.003(2) -0.014(2)
C54 0.019(2) 0.042(3) 0.028(3) 0.002(2) -0.0048(19) -0.005(2)
C55 0.029(3) 0.063(4) 0.036(3) -0.018(3) -0.003(2) -0.025(3)
C56 0.035(3) 0.044(3) 0.040(3) -0.021(2) 0.010(2) -0.011(2)
C57 0.023(2) 0.036(3) 0.033(3) -0.009(2) -0.008(2) -0.013(2)
C58 0.040(3) 0.032(3) 0.025(2) 0.006(2) -0.013(2) 0.009(2)
C59 0.040(3) 0.057(4) 0.025(3) -0.013(2) 0.000(2) -0.017(3)
C60 0.053(4) 0.044(3) 0.038(3) -0.004(3) 0.017(3) 0.007(3)
C61 0.044(4) 0.066(4) 0.059(4) -0.013(3) 0.003(3) 0.012(3)
C62 0.063(4) 0.050(3) 0.025(3) -0.002(2) -0.010(3) -0.006(3)
C63 0.057(4) 0.082(5) 0.020(3) -0.001(3) -0.008(3) 0.001(3)
C64 0.049(4) 0.020(3) 0.073(4) -0.021(3) -0.018(3) 0.007(2)
C65 0.065(5) 0.069(5) 0.050(4) -0.006(3) -0.017(3) 0.010(4)
C66 0.045(4) 0.057(4) 0.064(4) 0.004(3) -0.010(3) -0.016(3)
C67 0.062(4) 0.049(4) 0.065(5) 0.008(3) 0.005(4) -0.009(3)
C68 0.085(6) 0.060(4) 0.060(5) 0.004(4) 0.014(4) 0.000(4)
N1 0.028(2) 0.043(2) 0.0175(19) -0.0084(17) -0.0010(16) -0.0139(18)
N2 0.0146(19) 0.046(3) 0.036(2) -0.004(2) -0.0052(17) -0.0004(17)
N3 0.027(2) 0.046(3) 0.0158(19) 0.0046(17) 0.0056(16) 0.0138(18)
N4 0.030(2) 0.043(3) 0.036(3) 0.007(2) 0.0069(19) 0.0132(19)
N5 0.021(2) 0.046(3) 0.036(3) 0.005(2) 0.0056(18) -0.0021(18)
N6 0.030(2) 0.043(3) 0.043(3) 0.000(2) 0.005(2) -0.0162(19)
N7 0.029(2) 0.036(2) 0.036(3) 0.0074(19) 0.0059(18) 0.0109(18)
N8 0.026(2) 0.060(3) 0.020(2) 0.0110(19) -0.0011(17) 0.0146(19)
O1 0.063(3) 0.063(3) 0.047(3) 0.009(2) 0.000(2) -0.001(2)
O1W 0.061(12) 0.038(10) 0.115(18) 0.038(10) 0.043(12) 0.024(8)
Ru1 0.01741(17) 0.02102(18) 0.01470(17) 0.00574(13) 0.00359(13) -0.00497(13)
Ru2 0.02217(19) 0.02039(18) 0.01614(17) 0.00135(13) 0.00435(13) -0.00318(13)
S1 0.0504(8) 0.0344(7) 0.0376(8) -0.0023(6) 0.0106(6) 0.0018(6)
S2 0.0413(8) 0.0406(7) 0.0328(7) 0.0047(6) 0.0116(6) 0.0014(6)
S3 0.0532(9) 0.0294(7) 0.0446(8) 0.0012(6) 0.0141(7) 0.0155(6)
S4 0.0562(9) 0.0437(8) 0.0411(8) -0.0105(6) 0.0120(7) -0.0163(7)
S5 0.0582(9) 0.0416(8) 0.0509(9) -0.0171(7) 0.0214(7) -0.0127(7)
S6 0.0586(10) 0.0521(9) 0.0498(9) -0.0128(7) 0.0072(8) -0.0019(7)
S7 0.0467(8) 0.0375(7) 0.0374(7) 0.0006(6) 0.0143(6) 0.0143(6)
S8 0.0535(9) 0.0355(7) 0.0429(8) 0.0038(6) 0.0175(7) 0.0114(6)
S9 0.0539(9) 0.0401(8) 0.0466(9) 0.0014(6) 0.0173(7) 0.0109(7)
S10 0.0616(10) 0.0366(8) 0.0431(8) 0.0020(6) 0.0165(7) 0.0058(7)
S11 0.0568(10) 0.0436(9) 0.0538(10) -0.0162(7) 0.0050(8) 0.0107(7)
S12 0.0515(9) 0.0409(8) 0.0483(9) -0.0012(7) -0.0112(7) 0.0129(7)

loop_
_atom_type_symbol
_atom_type_description
_atom_type_scat_dispersion_real
_atom_type_scat_dispersion_imag
_atom_type_scat_source
C C 0.0033 0.0016 'International Tables Vol C Tables 4.2.6.8 and 6.1.1.4'
H H 0.0000 0.0000 'International Tables Vol C Tables 4.2.6.8 and 6.1.1.4'
N N 0.0061 0.0033 'International Tables Vol C Tables 4.2.6.8 and 6.1.1.4'
O O 0.0106 0.0060 'International Tables Vol C Tables 4.2.6.8 and 6.1.1.4'
S S 0.1246 0.1234 'International Tables Vol C Tables 4.2.6.8 and 6.1.1.4'
Ru Ru -1.2594 0.8363 'International Tables Vol C Tables 4.2.6.8 and 6.1.1.4'

loop_
_geom_angle_atom_site_label_1
_geom_angle_atom_site_label_2
_geom_angle_atom_site_label_3
_geom_angle
N1 C1 H1A 109.5
N1 C1 H1B 109.5
H1A C1 H1B 109.5
N1 C1 H1C 109.5
H1A C1 H1C 109.5
H1B C1 H1C 109.5
N1 C2 N2 123.3(4)
N1 C2 C4 117.3(5)
N2 C2 C4 119.4(5)
N2 C3 H3A 109.5
N2 C3 H3B 109.5
H3A C3 H3B 109.5
N2 C3 H3C 109.5
H3A C3 H3C 109.5
H3B C3 H3C 109.5
C5 C4 C9 118.6(4)
C5 C4 C2 118.3(5)
C9 C4 C2 122.4(5)
C4 C5 C6 121.9(5)
C4 C5 H5 119.0
C6 C5 H5 119.0
C7 C6 C5 115.5(5)
C7 C6 H6 122.3
C5 C6 H6 122.3
C8 C7 C6 122.6(6)
C8 C7 H7 118.7
C6 C7 H7 118.7
C7 C8 C9 122.4(6)
C7 C8 H8 118.8
C9 C8 H8 118.8
C8 C9 C4 118.8(5)
C8 C9 H9 120.6
C4 C9 H9 120.6
N3 C10 H10A 109.5
N3 C10 H10B 109.5
H10A C10 H10B 109.5
N3 C10 H10C 109.5
H10A C10 H10C 109.5
H10B C10 H10C 109.5
N4 C11 N3 124.0(5)
N4 C11 C13 117.6(4)
N3 C11 C13 118.3(4)
N4 C12 H12A 109.5
N4 C12 H12B 109.5
H12A C12 H12B 109.5
N4 C12 H12C 109.5
H12A C12 H12C 109.5
H12B C12 H12C 109.5
C14 C13 C18 120.0
C14 C13 C11 122.6(3)
C18 C13 C11 117.2(3)
C13 C14 C15 120.0
C13 C14 H14 120.0
C15 C14 H14 120.0
C16 C15 C14 120.0
C16 C15 H15 120.0
C14 C15 H15 120.0
C17 C16 C15 120.0
C17 C16 H16 120.0
C15 C16 H16 120.0
C16 C17 C18 120.0
C16 C17 H17 120.0
C18 C17 H17 120.0
C17 C18 C13 120.0
C17 C18 H18 120.0
C13 C18 H18 120.0
N5 C19 H19A 109.5
N5 C19 H19B 109.5
H19A C19 H19B 109.5
N5 C19 H19C 109.5
H19A C19 H19C 109.5
H19B C19 H19C 109.5
N5 C20 N6 123.1(5)
N5 C20 C22 121.9(5)
N6 C20 C22 114.9(5)
N6 C21 H21A 109.5
N6 C21 H21B 109.5
H21A C21 H21B 109.5
N6 C21 H21C 109.5
H21A C21 H21C 109.5
H21B C21 H21C 109.5
C23 C22 C27 118.6(5)
C23 C22 C20 122.2(5)
C27 C22 C20 119.1(5)
C24 C23 C22 122.3(5)
C24 C23 H23 118.9
C22 C23 H23 118.9
C23 C24 C25 118.4(5)
C23 C24 H24 120.8
C25 C24 H24 120.8
C26 C25 C24 119.1(5)
C26 C25 H25 120.5
C24 C25 H25 120.5
C25 C26 C27 121.2(6)
C25 C26 H26 119.4
C27 C26 H26 119.4
C26 C27 C22 120.4(5)
C26 C27 H27 119.8
C22 C27 H27 119.8
N7 C28 H28A 109.5
N7 C28 H28B 109.5
H28A C28 H28B 109.5
N7 C28 H28C 109.5
H28A C28 H28C 109.5
H28B C28 H28C 109.5
N8 C29 N7 117.8(5)
N8 C29 C31 121.5(5)
N7 C29 C31 120.7(5)
N8 C30 H30A 109.5
N8 C30 H30B 109.5
H30A C30 H30B 109.5
N8 C30 H30C 109.5
H30A C30 H30C 109.5
H30B C30 H30C 109.5
C32 C31 C36 120.0
C32 C31 C29 113.6(3)
C36 C31 C29 125.7(3)
C31 C32 C33 120.0
C31 C32 H32 120.0
C33 C32 H32 120.0
C32 C33 C34 120.0
C32 C33 H33 120.0
C34 C33 H33 120.0
C35 C34 C33 120.0
C35 C34 H34 120.0
C33 C34 H34 120.0
C36 C35 C34 120.0
C36 C35 H35 120.0
C34 C35 H35 120.0
C35 C36 C31 120.0
C35 C36 H36 120.0
C31 C36 H36 120.0
C38 C37 Ru1 167.5(5)
C37 C38 C39 172.1(6)
C38 C39 C40 120.7(4)
C38 C39 C44 121.7(5)
C40 C39 C44 117.5(4)
C41 C40 C39 121.1(5)
C41 C40 H40 119.5
C39 C40 H40 119.5
C42 C41 C40 122.4(5)
C42 C41 H41 118.8
C40 C41 H41 118.8
C41 C42 C43 117.6(5)
C41 C42 S2 127.2(4)
C43 C42 S2 115.2(4)
C44 C43 C42 122.0(5)
C44 C43 S1 121.6(4)
C42 C43 S1 116.2(4)
C43 C44 C39 119.3(5)
C43 C44 H44 120.3
C39 C44 H44 120.3
C46 C45 S2 127.4(5)
C46 C45 S1 118.6(4)
S2 C45 S1 114.0(3)
C45 C46 S3 121.6(4)
C45 C46 S4 121.8(5)
S3 C46 S4 116.2(3)
C48 C47 S3 116.3(5)
C48 C47 S5 125.1(5)
S3 C47 S5 116.7(4)
C47 C48 S4 118.6(5)
C47 C48 S6 122.2(5)
S4 C48 S6 117.8(3)
S5 C49 H49A 109.5
S5 C49 H49B 109.5
H49A C49 H49B 109.5
S5 C49 H49C 109.5
H49A C49 H49C 109.5
H49B C49 H49C 109.5
S6 C50 H50A 109.5
S6 C50 H50B 109.5
H50A C50 H50B 109.5
S6 C50 H50C 109.5
H50A C50 H50C 109.5
H50B C50 H50C 109.5
C52 C51 Ru2 175.3(5)
C51 C52 C53 175.8(6)
C54 C53 C58 120.0
C54 C53 C52 118.3(3)
C58 C53 C52 121.7(3)
C53 C54 C55 120.0
C53 C54 H54 120.0
C55 C54 H54 120.0
C56 C55 C54 120.0
C56 C55 S8 116.28(19)
C54 C55 S8 123.67(19)
C55 C56 C57 120.0
C55 C56 S7 116.92(19)
C57 C56 S7 122.98(19)
C56 C57 C58 120.0
C56 C57 H57 120.0
C58 C57 H57 120.0
C57 C58 C53 120.0
C57 C58 H58 120.0
C53 C58 H58 120.0
C60 C59 S7 123.5(5)
C60 C59 S8 120.7(5)
S7 C59 S8 115.8(3)
C59 C60 S10 123.9(5)
C59 C60 S9 119.7(5)
S10 C60 S9 116.4(3)
C62 C61 S9 120.1(6)
C62 C61 S11 120.4(6)
S9 C61 S11 118.1(4)
C61 C62 S12 126.7(5)
C61 C62 S10 115.5(5)
S12 C62 S10 117.7(4)
S11 C63 H63A 109.5
S11 C63 H63B 109.5
H63A C63 H63B 109.5
S11 C63 H63C 109.5
H63A C63 H63C 109.5
H63B C63 H63C 109.5
S12 C64 H64D 109.5
S12 C64 H64E 109.5
H64D C64 H64E 109.5
S12 C64 H64F 109.5
H64D C64 H64F 109.5
H64E C64 H64F 109.5
C66 C65 O1 93.9(5)
C66 C65 H65A 112.9
O1 C65 H65A 112.9
C66 C65 H65B 112.9
O1 C65 H65B 112.9
H65A C65 H65B 110.4
C67 C66 C65 106.4(7)
C67 C66 H66A 110.4
C65 C66 H66A 110.4
C67 C66 H66B 110.4
C65 C66 H66B 110.4
H66A C66 H66B 108.6
C66 C67 C68 100.8(6)
C66 C67 H67A 111.6
C68 C67 H67A 111.6
C66 C67 H67B 111.6
C68 C67 H67B 111.6
H67A C67 H67B 109.4
O1 C68 C67 103.6(6)
O1 C68 H68A 112.4
C67 C68 H68A 110.5
O1 C68 H68B 111.3
C67 C68 H68B 109.4
H68A C68 H68B 109.4
C2 N1 C1 122.3(4)
C2 N1 Ru1 112.9(3)
C1 N1 Ru1 124.6(4)
C2 N2 C3 115.0(4)
C2 N2 Ru2 125.7(3)
C3 N2 Ru2 118.0(3)
C11 N3 C10 116.5(4)
C11 N3 Ru1 124.5(3)
C10 N3 Ru1 117.4(3)
C11 N4 C12 122.0(5)
C11 N4 Ru2 113.3(4)
C12 N4 Ru2 124.7(4)
C20 N5 C19 118.2(5)
C20 N5 Ru1 125.1(4)
C19 N5 Ru1 116.0(4)
C20 N6 C21 120.5(4)
C20 N6 Ru2 113.1(4)
C21 N6 Ru2 126.4(4)
C29 N7 C28 118.8(4)
C29 N7 Ru1 116.4(4)
C28 N7 Ru1 124.7(3)
C29 N8 C30 115.8(4)
C29 N8 Ru2 128.2(4)
C30 N8 Ru2 115.6(3)
C68 O1 C65 94.2(5)
H1WD O1W H1WC 109.5
C37 Ru1 N7 97.09(19)
C37 Ru1 N1 97.72(18)
N7 Ru1 N1 90.25(19)
C37 Ru1 N3 87.79(18)
N7 Ru1 N3 172.72(17)
N1 Ru1 N3 83.72(18)
C37 Ru1 N5 86.76(19)
N7 Ru1 N5 83.75(18)
N1 Ru1 N5 172.93(17)
N3 Ru1 N5 101.99(17)
C37 Ru1 Ru2 159.73(15)
N7 Ru1 Ru2 96.48(13)
N1 Ru1 Ru2 97.21(12)
N3 Ru1 Ru2 80.29(11)
N5 Ru1 Ru2 79.82(12)
C51 Ru2 N6 96.9(2)
C51 Ru2 N4 97.0(2)
N6 Ru2 N4 88.9(2)
C51 Ru2 N2 87.7(2)
N6 Ru2 N2 172.70(19)
N4 Ru2 N2 84.93(18)
C51 Ru2 N8 88.9(2)
N6 Ru2 N8 84.2(2)
N4 Ru2 N8 171.37(17)
N2 Ru2 N8 101.63(18)
C51 Ru2 Ru1 160.57(15)
N6 Ru2 Ru1 97.31(14)
N4 Ru2 Ru1 96.43(13)
N2 Ru2 Ru1 79.63(12)
N8 Ru2 Ru1 79.44(12)
C43 S1 C45 94.5(3)
C45 S2 C42 97.2(3)
C47 S3 C46 93.7(3)
C46 S4 C48 91.6(3)
C47 S5 C49 98.0(3)
C50 S6 C48 78.9(3)
C59 S7 C56 94.6(2)
C55 S8 C59 95.4(2)
C61 S9 C60 93.1(3)
C60 S10 C62 94.4(3)
C61 S11 C63 102.7(3)
C62 S12 C64 102.7(3)

loop_
_geom_bond_atom_site_label_1
_geom_bond_atom_site_label_2
_geom_bond_distance
C1 N1 1.490(7)
C1 H1A 0.9600
C1 H1B 0.9600
C1 H1C 0.9600
C2 N1 1.301(7)
C2 N2 1.321(7)
C2 C4 1.5005(11)
C3 N2 1.423(6)
C3 H3A 0.9600
C3 H3B 0.9600
C3 H3C 0.9600
C4 C5 1.341(8)
C4 C9 1.413(7)
C5 C6 1.441(8)
C5 H5 0.9300
C6 C7 1.364(9)
C6 H6 0.9300
C7 C8 1.324(9)
C7 H7 0.9300
C8 C9 1.347(7)
C8 H8 0.9300
C9 H9 0.9300
C10 N3 1.508(6)
C10 H10A 0.9600
C10 H10B 0.9600
C10 H10C 0.9600
C11 N4 1.274(7)
C11 N3 1.342(6)
C11 C13 1.513(6)
C12 N4 1.428(7)
C12 H12A 0.9600
C12 H12B 0.9600
C12 H12C 0.9600
C13 C14 1.3900
C13 C18 1.3900
C14 C15 1.3900
C14 H14 0.9300
C15 C16 1.3900
C15 H15 0.9300
C16 C17 1.3900
C16 H16 0.9300
C17 C18 1.3900
C17 H17 0.9300
C18 H18 0.9300
C19 N5 1.457(6)
C19 H19A 0.9600
C19 H19B 0.9600
C19 H19C 0.9600
C20 N5 1.294(7)
C20 N6 1.350(7)
C20 C22 1.502(7)
C21 N6 1.437(7)
C21 H21A 0.9600
C21 H21B 0.9600
C21 H21C 0.9600
C22 C23 1.374(8)
C22 C27 1.390(7)
C23 C24 1.367(8)
C23 H23 0.9300
C24 C25 1.436(8)
C24 H24 0.9300
C25 C26 1.357(8)
C25 H25 0.9300
C26 C27 1.380(7)
C26 H26 0.9300
C27 H27 0.9300
C28 N7 1.450(6)
C28 H28A 0.9600
C28 H28B 0.9600
C28 H28C 0.9600
C29 N8 1.321(7)
C29 N7 1.344(7)
C29 C31 1.489(6)
C30 N8 1.468(7)
C30 H30A 0.9600
C30 H30B 0.9600
C30 H30C 0.9600
C31 C32 1.3900
C31 C36 1.3900
C32 C33 1.3900
C32 H32 0.9300
C33 C34 1.3900
C33 H33 0.9300
C34 C35 1.3900
C34 H34 0.9300
C35 C36 1.3900
C35 H35 0.9300
C36 H36 0.9300
C37 C38 1.241(6)
C37 Ru1 1.935(5)
C38 C39 1.4087(11)
C39 C40 1.416(7)
C39 C44 1.417(7)
C40 C41 1.356(8)
C40 H40 0.9300
C41 C42 1.345(7)
C41 H41 0.9300
C42 C43 1.430(7)
C42 S2 1.718(5)
C43 C44 1.357(7)
C43 S1 1.727(5)
C44 H44 0.9300
C45 C46 1.358(7)
C45 S2 1.705(6)
C45 S1 1.785(6)
C46 S3 1.706(6)
C46 S4 1.714(6)
C47 C48 1.325(8)
C47 S3 1.687(6)
C47 S5 1.767(6)
C48 S4 1.726(6)
C48 S6 1.817(6)
C49 S5 1.813(6)
C49 H49A 0.9600
C49 H49B 0.9600
C49 H49C 0.9600
C50 S6 1.745(8)
C50 H50A 0.9600
C50 H50B 0.9600
C50 H50C 0.9600
C51 C52 1.239(6)
C51 Ru2 1.939(5)
C52 C53 1.4070(11)
C53 C54 1.3900
C53 C58 1.3900
C54 C55 1.3900
C54 H54 0.9300
C55 C56 1.3900
C55 S8 1.722(3)
C56 C57 1.3900
C56 S7 1.737(2)
C57 C58 1.3900
C57 H57 0.9300
C58 H58 0.9300
C59 C60 1.374(8)
C59 S7 1.730(6)
C59 S8 1.745(6)
C60 S10 1.718(6)
C60 S9 1.739(6)
C61 C62 1.319(10)
C61 S9 1.710(7)
C61 S11 1.789(7)
C62 S12 1.720(6)
C62 S10 1.751(6)
C63 S11 1.821(7)
C63 H63A 0.9600
C63 H63B 0.9600
C63 H63C 0.9600
C64 S12 1.860(6)
C64 H64D 0.9600
C64 H64E 0.9600
C64 H64F 0.9600
C65 C66 1.471(9)
C65 O1 1.596(9)
C65 H65A 0.9700
C65 H65B 0.9700
C66 C67 1.459(9)
C66 H66A 0.9700
C66 H66B 0.9700
C67 C68 1.554(10)
C67 H67A 0.9700
C67 H67B 0.9700
C68 O1 1.424(9)
C68 H68A 0.9700
C68 H68B 0.9700
N1 Ru1 1.989(4)
N2 Ru2 2.103(4)
N3 Ru1 2.094(4)
N4 Ru2 2.000(4)
N5 Ru1 2.130(4)
N6 Ru2 1.968(4)
N7 Ru1 1.965(4)
N8 Ru2 2.114(4)
O1W H1WD 0.8500
O1W H1WC 0.8500
Ru1 Ru2 2.4274(7)
